data_7001942
loop_
_publ_author_name
'Lorber, Christian'
'Vendier, Laure'

_publ_section_title
;
 Synthesis and structure of early transition metal NHC complexes
;
_journal_issue 35
_journal_name_full 'Dalton Transactions'
_journal_page_first 6972
_journal_paper_doi 10.1039/b905056f
_journal_year 2009
_chemical_compound_source 'synthesis as described'
_chemical_formula_moiety 'C36 H39 Cl2 N5 V'
_chemical_formula_sum 'C36 H39 Cl2 N5 V'
_chemical_formula_weight 663.56
_chemical_name_systematic
;
?
;
_space_group_IT_number 14
_symmetry_cell_setting monoclinic
_symmetry_Int_Tables_number 14
_symmetry_space_group_name_Hall '-P 2ybc'
_symmetry_space_group_name_H-M 'P 1 21/c 1'
_atom_sites_solution_hydrogens geom
_atom_sites_solution_primary direct
_atom_sites_solution_secondary difmap
_cell_angle_alpha 90
_cell_angle_beta 104.448(3)
_cell_angle_gamma 90
_cell_formula_units_Z 4
_cell_length_a 11.5667(9)
_cell_length_b 17.0017(10)
_cell_length_c 17.8222(12)
_cell_measurement_reflns_used 3590
_cell_measurement_temperature 180(2)
_cell_measurement_theta_max 23.55
_cell_measurement_theta_min 2.25
_cell_measurement_wavelength 0.71073
_cell_volume 3394.0(4)
_computing_cell_refinement 'Bruker SMART'
_computing_data_collection 'Bruker SMART'
_computing_data_reduction 'Bruker SAINT'
_computing_molecular_graphics 'Ortep-3 for Windows (Farrugia, 1997)'
_computing_publication_material 'WinGX publication routines (Farrugia, 1999)'
_computing_structure_refinement 'SHELXL-97 (Sheldrick, 1997)'
_computing_structure_solution 'SIR92 (Giacovazzo et al, 1993)'
_diffrn_ambient_temperature 180
_diffrn_measured_fraction_theta_full 0.999
_diffrn_measured_fraction_theta_max 0.999
_diffrn_measurement_device_type 'Bruker Kappa APEX II'
_diffrn_measurement_method \w-\f
_diffrn_radiation_monochromator graphite
_diffrn_radiation_source 'fine-focus sealed tube'
_diffrn_radiation_type MoK\a
_diffrn_radiation_wavelength 0.71073
_diffrn_reflns_av_R_equivalents 0.0762
_diffrn_reflns_av_unetI/netI 0.0682
_diffrn_reflns_limit_h_max 13
_diffrn_reflns_limit_h_min -13
_diffrn_reflns_limit_k_max 19
_diffrn_reflns_limit_k_min -16
_diffrn_reflns_limit_l_max 20
_diffrn_reflns_limit_l_min -20
_diffrn_reflns_number 29733
_diffrn_reflns_theta_full 24.54
_diffrn_reflns_theta_max 24.54
_diffrn_reflns_theta_min 2.4
_diffrn_standards_decay_% 0
_diffrn_standards_interval_count 0
_diffrn_standards_interval_time 0
_diffrn_standards_number 0
_exptl_absorpt_coefficient_mu 0.482
_exptl_absorpt_correction_T_max 0.990
_exptl_absorpt_correction_T_min 0.875
_exptl_absorpt_correction_type multi-scan
_exptl_absorpt_process_details
;
[c.f. r.h. blessing, acta cryst. (1995), a51, 33-38]
;
_exptl_crystal_colour red
_exptl_crystal_density_diffrn 1.299
_exptl_crystal_density_method 'not measured'
_exptl_crystal_description parallelepiped
_exptl_crystal_F_000 1388
_exptl_crystal_size_max 0.17
_exptl_crystal_size_mid 0.12
_exptl_crystal_size_min 0.03
_refine_diff_density_max 0.263
_refine_diff_density_min -0.313
_refine_diff_density_rms 0.056
_refine_ls_extinction_method none
_refine_ls_goodness_of_fit_ref 1.003
_refine_ls_hydrogen_treatment constr
_refine_ls_matrix_type full
_refine_ls_number_parameters 403
_refine_ls_number_reflns 5665
_refine_ls_number_restraints 0
_refine_ls_restrained_S_all 1.003
_refine_ls_R_factor_all 0.0857
_refine_ls_R_factor_gt 0.039
_refine_ls_shift/su_max 0.004
_refine_ls_shift/su_mean 0
_refine_ls_structure_factor_coef Fsqd
_refine_ls_weighting_details 'calc w=1/[\s^2^(Fo^2^)+(0.0321P)^2^+0.8947P] where P=(Fo^2^+2Fc^2^)/3'
_refine_ls_weighting_scheme calc
_refine_ls_wR_factor_gt 0.0747
_refine_ls_wR_factor_ref 0.0893
_reflns_number_gt 3689
_reflns_number_total 5665
_reflns_threshold_expression >2\s(I)
_cod_data_source_file b905056f.txt
_cod_data_source_block 7
_cod_original_sg_symbol_Hall '-P 2ybc '
_cod_original_sg_symbol_H-M 'P 21/c'
_cod_database_code 7001942

loop_
_symmetry_equiv_pos_as_xyz
'x, y, z'
'-x, y+1/2, -z+1/2'
'-x, -y, -z'
'x, -y-1/2, z-1/2'

loop_
_atom_site_label
_atom_site_type_symbol
_atom_site_fract_x
_atom_site_fract_y
_atom_site_fract_z
_atom_site_U_iso_or_equiv
_atom_site_adp_type
_atom_site_occupancy
_atom_site_symmetry_multiplicity
_atom_site_calc_flag
_atom_site_refinement_flags
_atom_site_disorder_assembly
_atom_site_disorder_group
V1 V -0.20242(4) 1.20427(3) -0.14143(3) 0.02184(14) Uani 1 1 d . . .
Cl2 Cl -0.35591(7) 1.23109(4) -0.26346(4) 0.03107(19) Uani 1 1 d . . .
Cl1 Cl -0.05670(7) 1.17869(4) -0.01457(4) 0.03075(19) Uani 1 1 d . . .
N1 N -0.3953(2) 1.25157(12) -0.04106(13) 0.0293(6) Uani 1 1 d . . .
N3 N -0.1621(2) 1.33394(13) -0.12970(13) 0.0270(6) Uani 1 1 d . . .
N2 N -0.3825(2) 1.12723(13) -0.04374(12) 0.0255(6) Uani 1 1 d . . .
N4 N -0.0525(2) 1.20983(12) -0.20150(12) 0.0234(5) Uani 1 1 d . . .
N5 N -0.1900(2) 1.07790(12) -0.17642(13) 0.0231(5) Uani 1 1 d . . .
C9 C -0.3018(3) 0.80579(17) -0.1080(2) 0.0597(11) Uani 1 1 d . . .
H9A H -0.242 0.8037 -0.1384 0.09 Uiso 1 1 calc R . .
H9B H -0.3763 0.7819 -0.1377 0.09 Uiso 1 1 calc R . .
H9C H -0.2724 0.7769 -0.0594 0.09 Uiso 1 1 calc R . .
C23 C -0.0152(3) 1.4334(2) -0.0832(2) 0.0548(10) Uani 1 1 d . . .
H23 H 0.0577 1.4479 -0.0479 0.066 Uiso 1 1 calc R . .
C24 C -0.0777(3) 1.4869(2) -0.1348(2) 0.0538(10) Uani 1 1 d . . .
H24 H -0.0487 1.5389 -0.1371 0.065 Uiso 1 1 calc R . .
C18 C -0.4113(3) 1.58456(17) -0.08454(19) 0.0519(10) Uani 1 1 d . . .
H18A H -0.3402 1.603 -0.0999 0.078 Uiso 1 1 calc R . .
H18B H -0.4141 1.609 -0.0352 0.078 Uiso 1 1 calc R . .
H18C H -0.4829 1.599 -0.1245 0.078 Uiso 1 1 calc R . .
C2 C -0.4617(3) 1.22222(18) 0.00737(19) 0.0488(10) Uani 1 1 d . . .
H2 H -0.505 1.2519 0.0364 0.059 Uiso 1 1 calc R . .
C6 C -0.2260(3) 1.03638(18) 0.07439(18) 0.0472(9) Uani 1 1 d . . .
H6A H -0.2845 1.0411 0.1055 0.071 Uiso 1 1 calc R . .
H6B H -0.1943 1.0885 0.0672 0.071 Uiso 1 1 calc R . .
H6C H -0.1606 1.002 0.1011 0.071 Uiso 1 1 calc R . .
C28 C 0.1414(3) 1.16615(19) -0.2072(2) 0.0468(9) Uani 1 1 d . . .
H28 H 0.2134 1.14 -0.1824 0.056 Uiso 1 1 calc R . .
C25 C -0.1821(3) 1.46361(18) -0.1826(2) 0.0462(9) Uani 1 1 d . . .
H25 H -0.2278 1.4997 -0.2188 0.055 Uiso 1 1 calc R . .
C3 C -0.4532(3) 1.14453(18) 0.00527(19) 0.0446(9) Uani 1 1 d . . .
H3 H -0.4893 1.1078 0.0326 0.054 Uiso 1 1 calc R . .
C15 C -0.5769(3) 1.31428(17) -0.16502(18) 0.0425(9) Uani 1 1 d . . .
H15A H -0.6352 1.3468 -0.2013 0.064 Uiso 1 1 calc R . .
H15B H -0.6178 1.2837 -0.1327 0.064 Uiso 1 1 calc R . .
H15C H -0.538 1.2784 -0.1941 0.064 Uiso 1 1 calc R . .
C21 C -0.2180(3) 1.34523(18) 0.05986(17) 0.0426(9) Uani 1 1 d . . .
H21A H -0.1604 1.3855 0.0845 0.064 Uiso 1 1 calc R . .
H21B H -0.1764 1.3032 0.0395 0.064 Uiso 1 1 calc R . .
H21C H -0.257 1.3233 0.0981 0.064 Uiso 1 1 calc R . .
C29 C 0.1271(3) 1.19749(18) -0.27933(19) 0.0417(9) Uani 1 1 d . . .
H29 H 0.1882 1.1927 -0.3062 0.05 Uiso 1 1 calc R . .
C12 C -0.5105(3) 1.06286(17) -0.18841(17) 0.0392(8) Uani 1 1 d . . .
H12A H -0.5528 1.029 -0.2309 0.059 Uiso 1 1 calc R . .
H12B H -0.4679 1.1042 -0.2089 0.059 Uiso 1 1 calc R . .
H12C H -0.5681 1.087 -0.1633 0.059 Uiso 1 1 calc R . .
C30 C 0.0235(3) 1.23570(18) -0.31195(17) 0.0374(8) Uani 1 1 d . . .
H30 H 0.0113 1.2584 -0.362 0.045 Uiso 1 1 calc R . .
C22 C -0.0590(3) 1.35837(18) -0.08285(18) 0.0385(8) Uani 1 1 d . . .
H22 H -0.0134 1.3216 -0.0473 0.046 Uiso 1 1 calc R . .
C27 C 0.0504(3) 1.17295(18) -0.17089(18) 0.0376(8) Uani 1 1 d . . .
H27 H 0.0611 1.1501 -0.121 0.045 Uiso 1 1 calc R . .
C7 C -0.2676(3) 0.92417(18) -0.02062(19) 0.0376(8) Uani 1 1 d . . .
H7 H -0.2145 0.8929 0.0169 0.045 Uiso 1 1 calc R . .
C34 C -0.1269(3) 0.93594(17) -0.23290(19) 0.0368(8) Uani 1 1 d . . .
H34 H -0.104 0.888 -0.2525 0.044 Uiso 1 1 calc R . .
C8 C -0.3245(3) 0.89061(17) -0.0903(2) 0.0362(8) Uani 1 1 d . . .
C33 C -0.1956(3) 0.98956(17) -0.28152(17) 0.0351(8) Uani 1 1 d . . .
H33 H -0.2219 0.979 -0.3354 0.042 Uiso 1 1 calc R . .
C26 C -0.2226(3) 1.38816(17) -0.17893(17) 0.0343(8) Uani 1 1 d . . .
H26 H -0.2967 1.3736 -0.2128 0.041 Uiso 1 1 calc R . .
C16 C -0.4874(3) 1.44740(17) -0.12301(17) 0.0348(8) Uani 1 1 d . . .
H16 H -0.5477 1.4701 -0.1634 0.042 Uiso 1 1 calc R . .
C35 C -0.0919(3) 0.95279(17) -0.15556(18) 0.0337(8) Uani 1 1 d . . .
H35 H -0.0464 0.9159 -0.1201 0.04 Uiso 1 1 calc R . .
C17 C -0.4059(3) 1.49629(16) -0.07527(17) 0.0335(8) Uani 1 1 d . . .
C10 C -0.4031(3) 0.93620(17) -0.14362(18) 0.0336(8) Uani 1 1 d . . .
H10 H -0.4452 0.9131 -0.1911 0.04 Uiso 1 1 calc R . .
C19 C -0.3182(3) 1.46181(16) -0.01707(16) 0.0323(8) Uani 1 1 d . . .
H19 H -0.2612 1.4948 0.0161 0.039 Uiso 1 1 calc R . .
C14 C -0.4846(3) 1.36638(17) -0.11423(17) 0.0315(7) Uani 1 1 d . . .
C5 C -0.2851(3) 1.00186(17) -0.00312(17) 0.0304(7) Uani 1 1 d . . .
C20 C -0.3104(3) 1.38147(17) -0.00537(16) 0.0299(7) Uani 1 1 d . . .
C31 C -0.0645(3) 1.24139(16) -0.27166(15) 0.0297(7) Uani 1 1 d . . .
H31 H -0.136 1.2688 -0.2949 0.036 Uiso 1 1 calc R . .
C13 C -0.3941(3) 1.33493(16) -0.05563(16) 0.0284(7) Uani 1 1 d . . .
C32 C -0.2261(3) 1.05875(16) -0.25167(16) 0.0292(7) Uani 1 1 d . . .
H32 H -0.2752 1.0949 -0.286 0.035 Uiso 1 1 calc R . .
C36 C -0.1236(3) 1.02417(16) -0.12968(17) 0.0286(7) Uani 1 1 d . . .
H36 H -0.097 1.0358 -0.076 0.034 Uiso 1 1 calc R . .
C11 C -0.4226(2) 1.01440(16) -0.13014(16) 0.0264(7) Uani 1 1 d . . .
C1 C -0.3428(2) 1.19352(15) -0.07391(15) 0.0226(7) Uani 1 1 d . . .
C4 C -0.3601(2) 1.04651(15) -0.06005(16) 0.0228(7) Uani 1 1 d . . .

loop_
_atom_site_aniso_label
_atom_site_aniso_U_11
_atom_site_aniso_U_22
_atom_site_aniso_U_33
_atom_site_aniso_U_23
_atom_site_aniso_U_13
_atom_site_aniso_U_12
V1 0.0233(3) 0.0242(3) 0.0182(3) 0.0018(2) 0.0055(2) 0.0001(2)
Cl2 0.0316(5) 0.0336(4) 0.0252(4) 0.0031(3) 0.0018(3) 0.0028(3)
Cl1 0.0333(5) 0.0369(4) 0.0203(4) 0.0025(3) 0.0034(3) 0.0023(3)
N1 0.0396(17) 0.0228(14) 0.0311(14) 0.0003(11) 0.0196(12) 0.0032(11)
N3 0.0300(16) 0.0277(13) 0.0242(14) 0.0012(11) 0.0085(12) 0.0010(11)
N2 0.0289(15) 0.0265(14) 0.0239(13) 0.0003(11) 0.0123(12) -0.0005(11)
N4 0.0289(15) 0.0225(13) 0.0195(13) 0.0011(10) 0.0072(11) -0.0017(11)
N5 0.0204(14) 0.0277(13) 0.0222(14) 0.0045(11) 0.0076(11) -0.0007(11)
C9 0.068(3) 0.032(2) 0.094(3) 0.0020(19) 0.047(2) 0.0063(18)
C23 0.048(3) 0.046(2) 0.068(3) -0.003(2) 0.008(2) -0.0143(19)
C24 0.056(3) 0.034(2) 0.072(3) 0.002(2) 0.017(2) -0.0055(19)
C18 0.074(3) 0.0301(19) 0.051(2) -0.0006(17) 0.015(2) 0.0097(17)
C2 0.069(3) 0.036(2) 0.059(2) 0.0040(17) 0.051(2) 0.0082(17)
C6 0.047(2) 0.051(2) 0.038(2) 0.0154(17) 0.0003(18) -0.0072(17)
C28 0.035(2) 0.051(2) 0.059(2) 0.0114(19) 0.0219(19) 0.0058(17)
C25 0.054(3) 0.032(2) 0.053(2) 0.0094(17) 0.013(2) 0.0036(17)
C3 0.058(3) 0.037(2) 0.054(2) 0.0054(17) 0.042(2) 0.0022(17)
C15 0.037(2) 0.041(2) 0.047(2) -0.0017(16) 0.0074(17) 0.0013(16)
C21 0.053(2) 0.043(2) 0.0313(19) 0.0009(15) 0.0096(17) 0.0109(17)
C29 0.047(2) 0.039(2) 0.049(2) -0.0004(17) 0.0314(19) -0.0058(17)
C12 0.036(2) 0.0395(19) 0.038(2) 0.0003(16) 0.0034(16) -0.0065(15)
C30 0.050(2) 0.0381(19) 0.0273(17) 0.0020(15) 0.0159(17) -0.0162(17)
C22 0.037(2) 0.0363(19) 0.039(2) 0.0019(15) 0.0047(17) -0.0030(16)
C27 0.032(2) 0.045(2) 0.0368(19) 0.0143(16) 0.0115(16) 0.0084(16)
C7 0.029(2) 0.035(2) 0.052(2) 0.0217(17) 0.0162(17) 0.0070(15)
C34 0.042(2) 0.0258(18) 0.047(2) -0.0022(16) 0.0186(18) 0.0015(15)
C8 0.038(2) 0.0255(18) 0.054(2) 0.0045(17) 0.0274(19) 0.0018(15)
C33 0.045(2) 0.0322(18) 0.0303(18) -0.0052(15) 0.0141(16) -0.0008(16)
C26 0.038(2) 0.0290(18) 0.0360(19) 0.0012(15) 0.0106(16) 0.0012(15)
C16 0.041(2) 0.0324(19) 0.0314(19) 0.0045(15) 0.0096(16) 0.0105(15)
C35 0.033(2) 0.0288(18) 0.040(2) 0.0108(15) 0.0099(16) 0.0020(14)
C17 0.044(2) 0.0234(17) 0.0352(19) -0.0023(15) 0.0149(17) 0.0058(15)
C10 0.038(2) 0.0336(19) 0.0360(19) -0.0041(15) 0.0215(16) -0.0066(15)
C19 0.041(2) 0.0295(18) 0.0283(18) -0.0090(14) 0.0117(16) -0.0006(15)
C14 0.030(2) 0.0357(19) 0.0322(18) -0.0025(15) 0.0144(16) 0.0028(15)
C5 0.0287(19) 0.0311(18) 0.0343(19) 0.0094(15) 0.0130(16) -0.0019(14)
C20 0.033(2) 0.0326(18) 0.0265(17) -0.0038(14) 0.0127(15) 0.0070(14)
C31 0.0331(19) 0.0291(17) 0.0241(17) 0.0029(14) 0.0019(14) -0.0100(14)
C13 0.036(2) 0.0240(17) 0.0307(18) -0.0002(14) 0.0185(16) 0.0036(14)
C32 0.034(2) 0.0285(17) 0.0260(18) 0.0050(14) 0.0083(15) 0.0018(14)
C36 0.0280(19) 0.0307(18) 0.0284(17) 0.0053(14) 0.0095(15) -0.0036(14)
C11 0.0234(18) 0.0294(18) 0.0302(18) 0.0046(14) 0.0139(15) -0.0019(13)
C1 0.0200(17) 0.0238(16) 0.0223(16) 0.0008(13) 0.0017(13) -0.0009(13)
C4 0.0211(17) 0.0231(16) 0.0275(17) 0.0028(13) 0.0125(14) -0.0004(13)

loop_
_atom_type_symbol
_atom_type_description
_atom_type_scat_dispersion_real
_atom_type_scat_dispersion_imag
_atom_type_scat_source
C C 0.0033 0.0016 'International Tables Vol C Tables 4.2.6.8 and 6.1.1.4'
H H 0 0 'International Tables Vol C Tables 4.2.6.8 and 6.1.1.4'
N N 0.0061 0.0033 'International Tables Vol C Tables 4.2.6.8 and 6.1.1.4'
Cl Cl 0.1484 0.1585 'International Tables Vol C Tables 4.2.6.8 and 6.1.1.4'
V V 0.3005 0.5294 'International Tables Vol C Tables 4.2.6.8 and 6.1.1.4'

loop_
_geom_angle_atom_site_label_1
_geom_angle_atom_site_label_2
_geom_angle_atom_site_label_3
_geom_angle
_geom_angle_site_symmetry_1
_geom_angle_site_symmetry_3
_geom_angle_publ_flag
N5 V1 N3 159.01(8) . . ?
N5 V1 N4 78.40(8) . . ?
N3 V1 N4 80.63(8) . . ?
N5 V1 C1 100.05(9) . . ?
N3 V1 C1 100.93(9) . . ?
N4 V1 C1 175.59(9) . . ?
N5 V1 Cl2 90.79(6) . . ?
N3 V1 Cl2 89.29(6) . . ?
N4 V1 Cl2 92.46(6) . . ?
C1 V1 Cl2 91.69(7) . . ?
N5 V1 Cl1 90.53(6) . . ?
N3 V1 Cl1 90.52(6) . . ?
N4 V1 Cl1 90.69(6) . . ?
C1 V1 Cl1 85.19(7) . . ?
Cl2 V1 Cl1 176.78(3) . . ?
C1 N1 C2 112.5(2) . . ?
C1 N1 C13 127.5(2) . . ?
C2 N1 C13 119.9(2) . . ?
C22 N3 C26 115.6(3) . . ?
C22 N3 V1 119.51(19) . . ?
C26 N3 V1 123.3(2) . . ?
C3 N2 C1 112.6(2) . . ?
C3 N2 C4 120.0(2) . . ?
C1 N2 C4 127.4(2) . . ?
C27 N4 C31 116.4(2) . . ?
C27 N4 V1 119.91(18) . . ?
C31 N4 V1 123.29(19) . . ?
C36 N5 C32 116.3(2) . . ?
C36 N5 V1 122.96(19) . . ?
C32 N5 V1 118.89(18) . . ?
C8 C9 H9A 109.5 . . ?
C8 C9 H9B 109.5 . . ?
H9A C9 H9B 109.5 . . ?
C8 C9 H9C 109.5 . . ?
H9A C9 H9C 109.5 . . ?
H9B C9 H9C 109.5 . . ?
C24 C23 C22 119.2(3) . . ?
C24 C23 H23 120.4 . . ?
C22 C23 H23 120.4 . . ?
C25 C24 C23 117.9(3) . . ?
C25 C24 H24 121 . . ?
C23 C24 H24 121 . . ?
C17 C18 H18A 109.5 . . ?
C17 C18 H18B 109.5 . . ?
H18A C18 H18B 109.5 . . ?
C17 C18 H18C 109.5 . . ?
H18A C18 H18C 109.5 . . ?
H18B C18 H18C 109.5 . . ?
C3 C2 N1 106.5(3) . . ?
C3 C2 H2 126.7 . . ?
N1 C2 H2 126.7 . . ?
C5 C6 H6A 109.5 . . ?
C5 C6 H6B 109.5 . . ?
H6A C6 H6B 109.5 . . ?
C5 C6 H6C 109.5 . . ?
H6A C6 H6C 109.5 . . ?
H6B C6 H6C 109.5 . . ?
C29 C28 C27 119.0(3) . . ?
C29 C28 H28 120.5 . . ?
C27 C28 H28 120.5 . . ?
C24 C25 C26 120.4(3) . . ?
C24 C25 H25 119.8 . . ?
C26 C25 H25 119.8 . . ?
C2 C3 N2 107.0(3) . . ?
C2 C3 H3 126.5 . . ?
N2 C3 H3 126.5 . . ?
C14 C15 H15A 109.5 . . ?
C14 C15 H15B 109.5 . . ?
H15A C15 H15B 109.5 . . ?
C14 C15 H15C 109.5 . . ?
H15A C15 H15C 109.5 . . ?
H15B C15 H15C 109.5 . . ?
C20 C21 H21A 109.5 . . ?
C20 C21 H21B 109.5 . . ?
H21A C21 H21B 109.5 . . ?
C20 C21 H21C 109.5 . . ?
H21A C21 H21C 109.5 . . ?
H21B C21 H21C 109.5 . . ?
C30 C29 C28 118.4(3) . . ?
C30 C29 H29 120.8 . . ?
C28 C29 H29 120.8 . . ?
C11 C12 H12A 109.5 . . ?
C11 C12 H12B 109.5 . . ?
H12A C12 H12B 109.5 . . ?
C11 C12 H12C 109.5 . . ?
H12A C12 H12C 109.5 . . ?
H12B C12 H12C 109.5 . . ?
C29 C30 C31 119.6(3) . . ?
C29 C30 H30 120.2 . . ?
C31 C30 H30 120.2 . . ?
N3 C22 C23 123.9(3) . . ?
N3 C22 H22 118.1 . . ?
C23 C22 H22 118.1 . . ?
N4 C27 C28 123.9(3) . . ?
N4 C27 H27 118 . . ?
C28 C27 H27 118 . . ?
C8 C7 C5 122.4(3) . . ?
C8 C7 H7 118.8 . . ?
C5 C7 H7 118.8 . . ?
C35 C34 C33 118.6(3) . . ?
C35 C34 H34 120.7 . . ?
C33 C34 H34 120.7 . . ?
C7 C8 C10 118.3(3) . . ?
C7 C8 C9 121.0(3) . . ?
C10 C8 C9 120.7(3) . . ?
C34 C33 C32 119.4(3) . . ?
C34 C33 H33 120.3 . . ?
C32 C33 H33 120.3 . . ?
N3 C26 C25 123.0(3) . . ?
N3 C26 H26 118.5 . . ?
C25 C26 H26 118.5 . . ?
C17 C16 C14 122.4(3) . . ?
C17 C16 H16 118.8 . . ?
C14 C16 H16 118.8 . . ?
C34 C35 C36 119.0(3) . . ?
C34 C35 H35 120.5 . . ?
C36 C35 H35 120.5 . . ?
C16 C17 C19 117.8(3) . . ?
C16 C17 C18 121.9(3) . . ?
C19 C17 C18 120.3(3) . . ?
C8 C10 C11 122.0(3) . . ?
C8 C10 H10 119 . . ?
C11 C10 H10 119 . . ?
C20 C19 C17 122.6(3) . . ?
C20 C19 H19 118.7 . . ?
C17 C19 H19 118.7 . . ?
C16 C14 C13 117.4(3) . . ?
C16 C14 C15 121.6(3) . . ?
C13 C14 C15 121.0(3) . . ?
C7 C5 C4 117.3(3) . . ?
C7 C5 C6 121.5(3) . . ?
C4 C5 C6 121.2(3) . . ?
C19 C20 C13 117.2(3) . . ?
C19 C20 C21 122.0(3) . . ?
C13 C20 C21 120.8(3) . . ?
N4 C31 C30 122.6(3) . . ?
N4 C31 H31 118.7 . . ?
C30 C31 H31 118.7 . . ?
C14 C13 C20 122.6(3) . . ?
C14 C13 N1 118.3(3) . . ?
C20 C13 N1 118.7(3) . . ?
N5 C32 C33 123.3(3) . . ?
N5 C32 H32 118.3 . . ?
C33 C32 H32 118.3 . . ?
N5 C36 C35 123.4(3) . . ?
N5 C36 H36 118.3 . . ?
C35 C36 H36 118.3 . . ?
C10 C11 C4 117.7(3) . . ?
C10 C11 C12 121.3(3) . . ?
C4 C11 C12 121.1(3) . . ?
N1 C1 N2 101.4(2) . . ?
N1 C1 V1 128.79(19) . . ?
N2 C1 V1 128.98(19) . . ?
C5 C4 C11 122.2(3) . . ?
C5 C4 N2 119.1(3) . . ?
C11 C4 N2 118.5(2) . . ?

loop_
_geom_bond_atom_site_label_1
_geom_bond_atom_site_label_2
_geom_bond_distance
_geom_bond_site_symmetry_2
_geom_bond_publ_flag
V1 N5 2.252(2) . ?
V1 N3 2.252(2) . ?
V1 N4 2.255(2) . ?
V1 C1 2.257(3) . ?
V1 Cl2 2.4826(9) . ?
V1 Cl1 2.4980(9) . ?
N1 C1 1.365(3) . ?
N1 C2 1.384(3) . ?
N1 C13 1.442(3) . ?
N3 C22 1.340(4) . ?
N3 C26 1.343(4) . ?
N2 C3 1.369(3) . ?
N2 C1 1.376(3) . ?
N2 C4 1.440(3) . ?
N4 C27 1.335(4) . ?
N4 C31 1.336(3) . ?
N5 C36 1.341(3) . ?
N5 C32 1.341(3) . ?
C9 C8 1.513(4) . ?
C9 H9A 0.98 . ?
C9 H9B 0.98 . ?
C9 H9C 0.98 . ?
C23 C24 1.366(5) . ?
C23 C22 1.373(4) . ?
C23 H23 0.95 . ?
C24 C25 1.351(5) . ?
C24 H24 0.95 . ?
C18 C17 1.509(4) . ?
C18 H18A 0.98 . ?
C18 H18B 0.98 . ?
C18 H18C 0.98 . ?
C2 C3 1.326(4) . ?
C2 H2 0.95 . ?
C6 C5 1.500(4) . ?
C6 H6A 0.98 . ?
C6 H6B 0.98 . ?
C6 H6C 0.98 . ?
C28 C29 1.363(4) . ?
C28 C27 1.371(4) . ?
C28 H28 0.95 . ?
C25 C26 1.372(4) . ?
C25 H25 0.95 . ?
C3 H3 0.95 . ?
C15 C14 1.504(4) . ?
C15 H15A 0.98 . ?
C15 H15B 0.98 . ?
C15 H15C 0.98 . ?
C21 C20 1.501(4) . ?
C21 H21A 0.98 . ?
C21 H21B 0.98 . ?
C21 H21C 0.98 . ?
C29 C30 1.360(4) . ?
C29 H29 0.95 . ?
C12 C11 1.505(4) . ?
C12 H12A 0.98 . ?
C12 H12B 0.98 . ?
C12 H12C 0.98 . ?
C30 C31 1.387(4) . ?
C30 H30 0.95 . ?
C22 H22 0.95 . ?
C27 H27 0.95 . ?
C7 C8 1.376(4) . ?
C7 C5 1.384(4) . ?
C7 H7 0.95 . ?
C34 C35 1.366(4) . ?
C34 C33 1.367(4) . ?
C34 H34 0.95 . ?
C8 C10 1.378(4) . ?
C33 C32 1.373(4) . ?
C33 H33 0.95 . ?
C26 H26 0.95 . ?
C16 C17 1.379(4) . ?
C16 C14 1.386(4) . ?
C16 H16 0.95 . ?
C35 C36 1.380(4) . ?
C35 H35 0.95 . ?
C17 C19 1.387(4) . ?
C10 C11 1.380(4) . ?
C10 H10 0.95 . ?
C19 C20 1.381(4) . ?
C19 H19 0.95 . ?
C14 C13 1.388(4) . ?
C5 C4 1.385(4) . ?
C20 C13 1.391(4) . ?
C31 H31 0.95 . ?
C32 H32 0.95 . ?
C36 H36 0.95 . ?
C11 C4 1.389(4) . ?
